data_1546045
loop_
_publ_author_name
'Shtukenberg, Alexander G.'
'Zhu, Qiang'
'Carter, Damien J.'
'Vogt, Leslie'
'Hoja, Johannes'
'Schneider, Elia'
'Song, Hongxing'
'Pokroy, Boaz'
'Polishchuk, Iryna'
'Tkatchenko, Alexandre'
'Oganov, Artem R.'
'Rohl, Andrew L.'
'Tuckerman, Mark E.'
'Kahr, Bart'

_publ_section_title
;
 Powder diffraction and crystal structure prediction identify four new
 coumarin polymorphs
;
_journal_name_full 'Chem. Sci.'
_journal_paper_doi 10.1039/C7SC00168A
_journal_year 2017
_chemical_formula_moiety 'C9 H6 O2'
_chemical_formula_sum 'C9 H6 O2'
_chemical_formula_weight 146.15
_chemical_melting_point 339.15
_chemical_name_common coumarin
_chemical_name_systematic 2H-chromene-2-one
_space_group_crystal_system orthorhombic
_space_group_IT_number 19
_symmetry_cell_setting orthorhombic
_symmetry_space_group_name_Hall 'P 2ac 2ab'
_symmetry_space_group_name_H-M 'P 21 21 21'
_audit_update_record
;
2017-04-07 deposited with the CCDC.
2017-05-03 downloaded from the CCDC.
;
_cell_angle_alpha 90
_cell_angle_beta 90
_cell_angle_gamma 90
_cell_formula_units_Z 8
_cell_length_a 17.06176(86)
_cell_length_b 6.03613(38)
_cell_length_c 13.9083(16)
_cell_measurement_temperature 298
_cell_volume 1432.4(2)
_diffrn_ambient_temperature 298
_diffrn_detector 'V\%ANTEC-2000 two-dimensional detector'
_diffrn_measurement_device_type 'powder microdiffractometer Bruker AXS D8 DISCOVER GADDS'
_diffrn_radiation_probe x-ray
_diffrn_radiation_wavelength 1.54056
_diffrn_source_target Cu
_diffrn_source_type X-ray
_exptl_absorpt_correction_type none
_exptl_crystal_colour white
_exptl_crystal_description powder
_exptl_crystal_F_000 608
_exptl_crystal_recrystallization_method 'solid state recrystallization'
_pd_calc_method '   Rietveld Refinement'
_pd_instr_location ' Chemistry Dept. New York University, New York City, USA'
_pd_meas_2theta_range_inc 0.010000
_pd_meas_2theta_range_max 31.000000
_pd_meas_2theta_range_min 6.000000
_pd_proc_2theta_range_inc 0.010000
_pd_proc_2theta_range_max 31.00000
_pd_proc_2theta_range_min 6.00000
_pd_proc_ls_pref_orient_corr none
_pd_proc_ls_prof_R_factor 4.74
_pd_proc_ls_prof_wR_expected 2.87
_pd_proc_ls_prof_wR_factor 6.49
_pd_spec_mounting 'glass slide'
_pd_spec_mount_mode reflection
_pd_spec_shape flat_sheet
_refine_ls_extinction_method none
_refine_ls_goodness_of_fit_all 2.260
_refine_ls_matrix_type fullcycle
_refine_ls_number_constraints 0
_refine_ls_number_parameters 24
_refine_ls_number_restraints 0
_refine_ls_R_I_factor 2.19
_refine_ls_weighting_scheme sigma
_cod_data_source_file c7sc00168a2.cif
_cod_data_source_block Coumarin_III_RT
_cod_original_cell_volume 1432.38(20)
_cod_database_code 1546045

loop_
_symmetry_equiv_pos_as_xyz
'x, y, z '
'-x+1/2, -y, z+1/2 '
'-x, y+1/2, -z+1/2 '
'x+1/2, -y+1/2, -z '

loop_
_atom_site_label
_atom_site_type_symbol
_atom_site_symmetry_multiplicity
_atom_site_fract_x
_atom_site_fract_y
_atom_site_fract_z
_atom_site_occupancy
_atom_site_B_iso_or_equiv
C1 C 4 -0.113688 0.1472668 -0.2520285 1 1
C2 C 4 -0.124156 -0.02074664 -0.1882435 1 1
C3 C 4 -0.1525875 0.3575271 -0.2393112 1 1
C4 C 4 -0.1738902 0.00622498 -0.1061914 1 1
C5 C 4 -0.2117038 0.2114896 -0.09351331 1 1
C6 C 4 -0.1870002 -0.1613206 -0.03768071 1 1
C7 C 4 -0.2608879 0.2518202 -0.01542744 1 1
C8 C 4 -0.2365917 -0.1241882 0.03966837 1 1
C9 C 4 -0.2733119 0.08279892 0.05081331 1 1
C10 C 4 0.01758319 0.1816916 -0.02893236 1 1
C11 C 4 0.007451904 0.02018557 0.0380637 1 1
C12 C 4 -0.0209703 0.3933105 -0.02046278 1 1
C13 C 4 -0.04275367 0.05516534 0.1192725 1 1
C14 C 4 -0.08105357 0.2609809 0.1274427 1 1
C15 C 4 -0.05531644 -0.1048249 0.1913423 1 1
C16 C 4 -0.1310275 0.3073342 0.2041411 1 1
C17 C 4 -0.1039435 -0.0588451 0.2687361 1 1
C18 C 4 -0.1421112 0.1465932 0.2747902 1 1
O1 O 4 -0.2013214 0.3789169 -0.1589883 1 1
O2 O 4 -0.147259 0.5211543 -0.2912708 1 1
O3 O 4 -0.0694233 0.4241373 0.05981745 1 1
O4 O 4 -0.01496483 0.5507978 -0.07575348 1 1
H1 H 4 -0.07460326 0.1322532 -0.3137688 1 1
H2 H 4 -0.09352943 -0.1782207 -0.1978538 1 1
H3 H 4 -0.1571059 -0.319698 -0.04683779 1 1
H4 H 4 -0.2884995 0.413723 -0.007137795 1 1
H5 H 4 -0.2469389 -0.2548638 0.09237523 1 1
H6 H 4 -0.3113488 0.1134501 0.1124034 1 1
H7 H 4 0.05597019 0.159661 -0.09092524 1 1
H8 H 4 0.03755206 -0.1387564 0.03160774 1 1
H9 H 4 -0.02628676 -0.264751 0.1843771 1 1
H10 H 4 -0.1603937 0.4677841 0.2080819 1 1
H11 H 4 -0.1130615 -0.183213 0.3246573 1 1
H12 H 4 -0.1819676 0.1806824 0.3341301 1 1

loop_
_geom_angle_atom_site_label_1
_geom_angle_atom_site_label_2
_geom_angle_atom_site_label_3
_geom_angle
C2 C1 C3 121.05
C2 C1 H1 122.14
C3 C1 H1 116.78
C1 C2 C4 120.89
C1 C2 H2 120.42
C4 C2 H2 118.68
C1 C3 O1 116.91
C1 C3 O2 126.98
O1 C3 O2 116.11
C2 C4 C5 118.14
C2 C4 C6 123.52
C5 C4 C6 118.34
C4 C5 C7 121.81
C4 C5 O1 120.39
C7 C5 O1 117.79
C4 C6 C8 120.40
C4 C6 H3 118.45
C8 C6 H3 121.16
C5 C7 C9 118.67
C5 C7 H4 119.92
C9 C7 H4 121.42
C6 C8 C9 120.06
C6 C8 H5 120.20
C9 C8 H5 119.74
C7 C9 C8 120.72
C7 C9 H6 119.11
C8 C9 H6 120.16
C3 O1 C5 122.61
C11 C10 C12 121.42
C11 C10 H7 122.05
C12 C10 H7 116.52
C10 C11 C13 120.69
C10 C11 H8 120.92
C13 C11 H8 118.38
C10 C12 O3 116.86
C10 C12 O4 126.67
O3 C12 O4 116.46
C11 C13 C14 118.09
C11 C13 C15 123.43
C14 C13 C15 118.48
C13 C14 C16 121.51
C13 C14 O3 120.61
C16 C14 O3 117.88
C13 C15 C17 120.41
C13 C15 H9 118.37
C17 C15 H9 121.22
C14 C16 C18 118.87
C14 C16 H10 119.81
C18 C16 H10 121.32
C15 C17 C18 120.07
C15 C17 H11 120.02
C18 C17 H11 119.91
C16 C18 C17 120.66
C16 C18 H12 119.17
C17 C18 H12 120.15
C12 O3 C14 122.31

loop_
_geom_bond_atom_site_label_1
_geom_bond_atom_site_label_2
_geom_bond_distance
C1 C2 1.3592
C1 C3 1.4431
C1 H1 1.0910
C2 C4 1.4314
C2 H2 1.0929
C3 O1 1.3986
C3 O2 1.2272
C4 C5 1.4080
C4 C6 1.4074
C5 C7 1.3939
C5 O1 1.3719
C6 C8 1.3869
C6 H3 1.0910
C7 C9 1.3909
C7 H4 1.0910
C8 C9 1.4063
C8 H5 1.0912
C9 H6 1.0905
C10 C11 1.3596
C10 C12 1.4416
C10 H7 1.0909
C11 C13 1.4332
C11 H8 1.0919
C12 O3 1.4017
C12 O4 1.2270
C13 C14 1.4083
C13 C15 1.4083
C14 C16 1.3940
C14 O3 1.3762
C15 C17 1.3871
C15 H9 1.0893
C16 C18 1.3938
C16 H10 1.0918
C17 C18 1.4032
C17 H11 1.0921
C18 H12 1.0890
